data_1527010
loop_
_publ_author_name
'Yang, Y.-T.'
'Ibers, J.A.'

_publ_section_title
;
 Accidental silicon-containing compounds: crystal structures of La3 Al0.44
 Si0.93 S7, Ba Sm4 (Si O4)3 Se, and monoclinic and orthorhombic Ln2 (Si
 O4) Te (Ln = Nd and Sm)
;
_journal_name_full 'Journal of Solid State Chemistry'
_journal_page_first 433
_journal_page_last 440
_journal_volume 155
_journal_year 2000
_chemical_formula_sum 'Al0.44 La3 S7 Si0.93'
_chemical_name_systematic 'La3 (Al0.44 Si0.93 S7)'
_space_group_IT_number 173
_symmetry_space_group_name_Hall 'P 6c'
_symmetry_space_group_name_H-M 'P 63'
_cell_angle_alpha 90
_cell_angle_beta 90
_cell_angle_gamma 120
_cell_formula_units_Z 2
_cell_length_a 10.277
_cell_length_b 10.277
_cell_length_c 5.793
_cell_volume 529.867
_citation_journal_id_ASTM JSSCBI
_cod_data_source_file Yang_JSSCBI_2000_66.cif
_cod_data_source_block Al0.44La3S7Si0.93
_cod_original_cell_volume 529.8671
_cod_database_code 1527010

loop_
_symmetry_equiv_pos_as_xyz
x,y,z
x-y,x,z+1/2
-y,x-y,z
-x,-y,z+1/2
-x+y,-x,z
y,-x+y,z+1/2

loop_
_atom_site_label
_atom_site_type_symbol
_atom_site_fract_x
_atom_site_fract_y
_atom_site_fract_z
_atom_site_occupancy
_atom_site_U_iso_or_equiv
S3 S-2 0.6667 0.3333 -0.0002 1 0.0
S2 S-2 0.4766 0.8889 -0.0055 1 0.0
Al1 Al+3 0 0 -0.022 0.44 0.0
S1 S-2 -0.0832 0.7628 0.7295 1 0.0
La1 La+3 0.63909 0.76664 0.7158 1 0.0
Si1 Si+4 0.6667 0.3333 0.6356 0.93 0.0
